data_7223255
loop_
_publ_author_name
'Novkovic, Luka'
'Trmcic, Milena'
'Rodi\'c, Marko V'
'Bihelovic, Filip'
'Zlatar, Matija'
'Matovic, Radomir'
'Saicic, Radomir Nikola'

_publ_section_title
;
 Synthesis of Endoperoxides by Domino Reactions of Ketones and Molecular
 Oxygen
;
_journal_name_full 'RSC Adv.'
_journal_paper_doi 10.1039/C5RA13476E
_journal_year 2015
_chemical_compound_source synthetic
_chemical_formula_moiety 'C15 H20 O4'
_chemical_formula_sum 'C15 H20 O4'
_chemical_formula_weight 264.31
_chemical_melting_point 398(1)
_chemical_name_systematic
;
10-methyl-8-phenyl-6,7-dioxaspiro[4.5]decane-8,10-diol
;
_chemical_properties_physical Heat-sensitive
_space_group_IT_number 61
_symmetry_cell_setting orthorhombic
_symmetry_Int_Tables_number 61
_symmetry_space_group_name_Hall '-P 2ac 2ab'
_symmetry_space_group_name_H-M 'P b c a'
_atom_sites_solution_hydrogens mixed
_atom_sites_solution_primary iterative
_atom_sites_solution_secondary iterative
_audit_creation_date 2013-10-27T18:04:33-00:00
_audit_creation_method 'WinGX routine CIF_UPDATE'
_audit_update_record
;
2015-07-07 deposited with the CCDC.
2015-11-13 downloaded from the CCDC.
;
_cell_angle_alpha 90
_cell_angle_beta 90
_cell_angle_gamma 90
_cell_formula_units_Z 8
_cell_length_a 9.1244(3)
_cell_length_b 14.5321(5)
_cell_length_c 21.2515(6)
_cell_measurement_reflns_used 4170
_cell_measurement_temperature 294(2)
_cell_measurement_theta_max 29.063
_cell_measurement_theta_min 3.893
_cell_volume 2817.88(16)
_computing_cell_refinement 'CrysAlisPro (Agilent Technologies, 2013)'
_computing_data_collection 'CrysAlisPro (Agilent Technologies, 2013)'
_computing_data_reduction 'CrysAlisPro (Agilent Technologies, 2013)'
_computing_molecular_graphics 'PLATON (Spek, 2009)'
_computing_publication_material 'SHELXLE (H\"ubschle et al., 2011)'
_computing_structure_refinement 'SHELXL-2013 (Sheldrick, 2008)'
_computing_structure_solution
; SUPERFLIP (Palatinus and Chapuis, 2007) and 
  EDMA (Van Smaalen et al, 2003)
;
_diffrn_ambient_temperature 294(2)
_diffrn_detector 'CCD area detector'
_diffrn_detector_area_resol_mean 16.328
_diffrn_measured_fraction_theta_full 0.998
_diffrn_measured_fraction_theta_max 0.903
_diffrn_measurement_device '\k-geometry diffractometer'
_diffrn_measurement_device_type 'Gemini S (Agilent Technologies)'
_diffrn_measurement_method '\w scans'
_diffrn_measurement_specimen_support 'glass fiber'
_diffrn_orient_matrix_UB_11 -0.0024693
_diffrn_orient_matrix_UB_12 -0.0092365
_diffrn_orient_matrix_UB_13 0.0327583
_diffrn_orient_matrix_UB_21 0.0320886
_diffrn_orient_matrix_UB_22 0.0435489
_diffrn_orient_matrix_UB_23 0.0061841
_diffrn_orient_matrix_UB_31 -0.0707843
_diffrn_orient_matrix_UB_32 0.0199947
_diffrn_orient_matrix_UB_33 0.0016548
_diffrn_radiation_collimation '0.8 mm'
_diffrn_radiation_monochromator graphite
_diffrn_radiation_probe x-ray
_diffrn_radiation_type MoK\a
_diffrn_radiation_wavelength 0.71073
_diffrn_reflns_av_R_equivalents 0.0225
_diffrn_reflns_av_unetI/netI 0.03
_diffrn_reflns_laue_measured_fraction_full 0.998
_diffrn_reflns_laue_measured_fraction_max 0.903
_diffrn_reflns_limit_h_max 12
_diffrn_reflns_limit_h_min -11
_diffrn_reflns_limit_k_max 18
_diffrn_reflns_limit_k_min -19
_diffrn_reflns_limit_l_max 26
_diffrn_reflns_limit_l_min -26
_diffrn_reflns_number 16276
_diffrn_reflns_point_group_measured_fraction_full 0.998
_diffrn_reflns_point_group_measured_fraction_max 0.903
_diffrn_reflns_theta_full 26.32
_diffrn_reflns_theta_max 28.937
_diffrn_reflns_theta_min 3.26
_diffrn_source 'fine focus sealed X-ray tube'
_diffrn_source_current 50
_diffrn_source_power 2
_diffrn_source_type 'Enhance (Mo) (Agilent Technologies)'
_diffrn_source_voltage 40
_exptl_absorpt_coefficient_mu 0.089
_exptl_absorpt_correction_T_max 1
_exptl_absorpt_correction_T_min 0.872
_exptl_absorpt_correction_type multi-scan
_exptl_absorpt_process_details
;
 Empirical absorption correction using spherical harmonics,
 implemented in SCALE3 ABSPACK scaling algorithm using CrysAlisPro 
 (Agilent Technologies, 2013).
;
_exptl_crystal_colour colourless
_exptl_crystal_density_diffrn 1.246
_exptl_crystal_description prism
_exptl_crystal_F_000 1136
_exptl_crystal_size_max 0.65
_exptl_crystal_size_mid 0.2
_exptl_crystal_size_min 0.08
_refine_diff_density_max 0.212
_refine_diff_density_min -0.173
_refine_diff_density_rms 0.031
_refine_ls_extinction_method none
_refine_ls_goodness_of_fit_ref 1.022
_refine_ls_hydrogen_treatment mixed
_refine_ls_matrix_type full
_refine_ls_number_parameters 181
_refine_ls_number_reflns 3363
_refine_ls_number_restraints 0
_refine_ls_restrained_S_all 1.022
_refine_ls_R_factor_all 0.0612
_refine_ls_R_factor_gt 0.0435
_refine_ls_shift/su_max 0
_refine_ls_shift/su_mean 0
_refine_ls_structure_factor_coef Fsqd
_refine_ls_weighting_details
;
 w=1/[\s^2^(Fo^2^)+(0.0486P)^2^+0.7662P]
 where P=(Fo^2^+2Fc^2^)/3
;
_refine_ls_weighting_scheme calc
_refine_ls_wR_factor_gt 0.1055
_refine_ls_wR_factor_ref 0.1159
_reflns_number_gt 2562
_reflns_number_total 3363
_reflns_threshold_expression 'I > 2\s(I)'
_cod_data_source_file c5ra13476e2.cif
_cod_data_source_block mvt_435_k_1566
_cod_original_cell_volume 2817.89(15)
_cod_database_code 7223255
_shelx_estimated_absorpt_t_min 0.944
_shelx_estimated_absorpt_t_max 0.993

loop_
_symmetry_equiv_pos_as_xyz
'x, y, z'
'-x+1/2, -y, z+1/2'
'-x, y+1/2, -z+1/2'
'x+1/2, -y+1/2, -z'
'-x, -y, -z'
'x-1/2, y, -z-1/2'
'x, -y-1/2, z-1/2'
'-x-1/2, y-1/2, z'

loop_
_atom_site_label
_atom_site_type_symbol
_atom_site_fract_x
_atom_site_fract_y
_atom_site_fract_z
_atom_site_U_iso_or_equiv
_atom_site_adp_type
_atom_site_occupancy
_atom_site_calc_flag
C1' C -0.05041(15) 0.24260(9) 0.17490(6) 0.0407(3) Uani 1 d
C1 C 0.30177(19) -0.06006(10) 0.09967(8) 0.0540(4) Uani 1 d
H1A H 0.4072 -0.0532 0.1032 0.065 Uiso 1 calc
H1B H 0.2676 -0.0999 0.1332 0.065 Uiso 1 calc
C2' C -0.03978(18) 0.31025(10) 0.22100(8) 0.0519(4) Uani 1 d
H2' H 0.0291 0.3042 0.253 0.062 Uiso 1 calc
C2 C 0.2597(3) -0.09866(12) 0.03554(9) 0.0714(5) Uani 1 d
H2A H 0.3331 -0.1417 0.0206 0.086 Uiso 1 calc
H2B H 0.1657 -0.1298 0.0375 0.086 Uiso 1 calc
C3' C -0.1305(2) 0.38613(12) 0.21973(9) 0.0644(5) Uani 1 d
H3' H -0.122 0.431 0.2507 0.077 Uiso 1 calc
C3 C 0.2516(2) -0.01642(13) -0.00639(8) 0.0681(5) Uani 1 d
H3A H 0.1892 -0.0286 -0.0424 0.082 Uiso 1 calc
H3B H 0.3484 0.0004 -0.0214 0.082 Uiso 1 calc
C4' C -0.2328(2) 0.39578(12) 0.17319(10) 0.0675(5) Uani 1 d
H4' H -0.2938 0.447 0.1725 0.081 Uiso 1 calc
C4 C 0.18792(19) 0.05920(11) 0.03383(7) 0.0516(4) Uani 1 d
H4A H 0.0826 0.0628 0.0281 0.062 Uiso 1 calc
H4B H 0.2307 0.1181 0.0227 0.062 Uiso 1 calc
C5 C 0.22508(15) 0.03429(9) 0.10259(6) 0.0400(3) Uani 1 d
C5' C -0.2451(2) 0.32986(13) 0.12762(9) 0.0688(5) Uani 1 d
H5' H -0.3159 0.336 0.0964 0.083 Uiso 1 calc
C9 C 0.20695(14) 0.19064(9) 0.14974(6) 0.0379(3) Uani 1 d
H9A H 0.2538 0.234 0.178 0.046 Uiso 1 calc
H9B H 0.1923 0.2212 0.1097 0.046 Uiso 1 calc
H9 H 0.268(2) 0.0722(14) 0.2230(9) 0.075(6) Uiso 1 d
O9 O 0.34679(11) 0.06939(7) 0.20044(5) 0.0455(3) Uani 1 d
C8 C 0.05824(14) 0.16352(9) 0.17681(6) 0.0365(3) Uani 1 d
H8 H 0.003(2) 0.1133(12) 0.2540(9) 0.063(5) Uiso 1 d
O8 O 0.08382(11) 0.13129(7) 0.23789(4) 0.0433(3) Uani 1 d
O7 O -0.00599(10) 0.09313(6) 0.13807(5) 0.0418(2) Uani 1 d
C6' C -0.15274(19) 0.25358(11) 0.12746(8) 0.0563(4) Uani 1 d
H6' H -0.1598 0.2101 0.0955 0.068 Uiso 1 calc
O6 O 0.09257(11) 0.01300(6) 0.13768(5) 0.0432(2) Uani 1 d
C10 C 0.30799(15) 0.10810(9) 0.14020(6) 0.0392(3) Uani 1 d
C11 C 0.45203(18) 0.13727(12) 0.10992(9) 0.0599(4) Uani 1 d
H11A H 0.4965 0.1849 0.1347 0.09 Uiso 1 calc
H11B H 0.4335 0.1599 0.0682 0.09 Uiso 1 calc
H11C H 0.5169 0.0854 0.1077 0.09 Uiso 1 calc

loop_
_atom_site_aniso_label
_atom_site_aniso_U_11
_atom_site_aniso_U_22
_atom_site_aniso_U_33
_atom_site_aniso_U_23
_atom_site_aniso_U_13
_atom_site_aniso_U_12
C1' 0.0445(7) 0.0380(7) 0.0395(7) 0.0007(6) 0.0052(6) -0.0015(6)
C1 0.0648(10) 0.0434(8) 0.0539(9) -0.0042(7) -0.0040(7) 0.0120(7)
C2' 0.0593(9) 0.0455(8) 0.0508(8) -0.0081(7) 0.0027(7) 0.0012(7)
C2 0.1012(15) 0.0531(10) 0.0599(10) -0.0156(8) 0.0028(10) 0.0120(10)
C3' 0.0802(12) 0.0464(9) 0.0666(11) -0.0080(8) 0.0162(10) 0.0070(9)
C3 0.0882(13) 0.0714(12) 0.0447(9) -0.0140(8) -0.0023(8) 0.0136(10)
C4' 0.0716(12) 0.0473(9) 0.0838(13) 0.0080(9) 0.0195(10) 0.0158(9)
C4 0.0655(9) 0.0523(9) 0.0371(7) -0.0037(6) -0.0055(7) 0.0051(8)
C5 0.0464(7) 0.0381(7) 0.0354(7) -0.0017(6) -0.0009(5) 0.0030(6)
C5' 0.0682(11) 0.0656(11) 0.0726(12) 0.0137(10) -0.0102(9) 0.0146(9)
C9 0.0450(7) 0.0342(7) 0.0347(6) -0.0008(5) 0.0033(5) -0.0085(6)
O9 0.0428(5) 0.0555(6) 0.0382(5) 0.0014(5) -0.0061(4) -0.0011(5)
C8 0.0419(7) 0.0347(6) 0.0330(6) -0.0013(5) 0.0001(5) -0.0054(5)
O8 0.0437(6) 0.0509(6) 0.0352(5) 0.0056(4) 0.0044(4) -0.0024(5)
O7 0.0397(5) 0.0350(5) 0.0508(6) -0.0061(4) -0.0052(4) -0.0014(4)
C6' 0.0652(10) 0.0509(9) 0.0527(9) -0.0029(7) -0.0089(8) 0.0078(8)
O6 0.0479(5) 0.0306(5) 0.0511(6) -0.0009(4) -0.0003(4) -0.0019(4)
C10 0.0410(7) 0.0425(7) 0.0341(6) 0.0010(6) 0.0026(5) -0.0042(6)
C11 0.0491(9) 0.0706(11) 0.0599(10) -0.0010(8) 0.0148(7) -0.0073(8)

loop_
_atom_type_symbol
_atom_type_description
_atom_type_scat_dispersion_real
_atom_type_scat_dispersion_imag
_atom_type_scat_source
C C 0.0033 0.0016 'International Tables Vol C Tables 4.2.6.8 and 6.1.1.4'
H H 0 0 'International Tables Vol C Tables 4.2.6.8 and 6.1.1.4'
O O 0.0106 0.006 'International Tables Vol C Tables 4.2.6.8 and 6.1.1.4'

loop_
_geom_angle_atom_site_label_1
_geom_angle_atom_site_label_2
_geom_angle_atom_site_label_3
_geom_angle
C6' C1' C2' 118.60(14)
C6' C1' C8 123.19(13)
C2' C1' C8 118.07(13)
C2 C1 C5 104.44(13)
C2 C1 H1A 110.9
C5 C1 H1A 110.9
C2 C1 H1B 110.9
C5 C1 H1B 110.9
H1A C1 H1B 108.9
C3' C2' C1' 120.64(16)
C3' C2' H2' 119.7
C1' C2' H2' 119.7
C3 C2 C1 104.58(14)
C3 C2 H2A 110.8
C1 C2 H2A 110.8
C3 C2 H2B 110.8
C1 C2 H2B 110.8
H2A C2 H2B 108.9
C4' C3' C2' 120.39(17)
C4' C3' H3' 119.8
C2' C3' H3' 119.8
C2 C3 C4 105.31(14)
C2 C3 H3A 110.7
C4 C3 H3A 110.7
C2 C3 H3B 110.7
C4 C3 H3B 110.7
H3A C3 H3B 108.8
C5' C4' C3' 119.79(16)
C5' C4' H4' 120.1
C3' C4' H4' 120.1
C3 C4 C5 106.31(13)
C3 C4 H4A 110.5
C5 C4 H4A 110.5
C3 C4 H4B 110.5
C5 C4 H4B 110.5
H4A C4 H4B 108.7
O6 C5 C10 106.93(10)
O6 C5 C1 102.07(11)
C10 C5 C1 114.75(12)
O6 C5 C4 110.66(12)
C10 C5 C4 115.90(12)
C1 C5 C4 105.69(12)
C4' C5' C6' 120.65(17)
C4' C5' H5' 119.7
C6' C5' H5' 119.7
C8 C9 C10 112.61(10)
C8 C9 H9A 109.1
C10 C9 H9A 109.1
C8 C9 H9B 109.1
C10 C9 H9B 109.1
H9A C9 H9B 107.8
C10 O9 H9 105.5(13)
O8 C8 O7 111.15(10)
O8 C8 C1' 112.76(11)
O7 C8 C1' 104.89(10)
O8 C8 C9 106.73(11)
O7 C8 C9 109.30(10)
C1' C8 C9 112.04(11)
C8 O8 H8 109.4(13)
C8 O7 O6 108.49(9)
C1' C6' C5' 119.91(16)
C1' C6' H6' 120
C5' C6' H6' 120
C5 O6 O7 110.05(9)
O9 C10 C11 105.76(12)
O9 C10 C9 109.67(11)
C11 C10 C9 111.01(12)
O9 C10 C5 108.07(10)
C11 C10 C5 113.54(12)
C9 C10 C5 108.68(11)
C10 C11 H11A 109.5
C10 C11 H11B 109.5
H11A C11 H11B 109.5
C10 C11 H11C 109.5
H11A C11 H11C 109.5
H11B C11 H11C 109.5

loop_
_geom_bond_atom_site_label_1
_geom_bond_atom_site_label_2
_geom_bond_distance
C1' C6' 1.383(2)
C1' C2' 1.391(2)
C1' C8 1.5182(19)
C1 C2 1.523(2)
C1 C5 1.5406(19)
C1 H1A 0.97
C1 H1B 0.97
C2' C3' 1.379(2)
C2' H2' 0.93
C2 C3 1.492(3)
C2 H2A 0.97
C2 H2B 0.97
C3' C4' 1.367(3)
C3' H3' 0.93
C3 C4 1.509(2)
C3 H3A 0.97
C3 H3B 0.97
C4' C5' 1.367(3)
C4' H4' 0.93
C4 C5 1.5432(19)
C4 H4A 0.97
C4 H4B 0.97
C5 O6 1.4539(17)
C5 C10 1.5367(19)
C5' C6' 1.393(2)
C5' H5' 0.93
C9 C8 1.5255(18)
C9 C10 1.5264(19)
C9 H9A 0.97
C9 H9B 0.97
O9 C10 1.4425(16)
O9 H9 0.87(2)
C8 O8 1.3997(15)
C8 O7 1.4380(15)
O8 H8 0.85(2)
O7 O6 1.4713(13)
C6' H6' 0.93
C10 C11 1.524(2)
C11 H11A 0.96
C11 H11B 0.96
C11 H11C 0.96

loop_
_geom_hbond_atom_site_label_D
_geom_hbond_atom_site_label_H
_geom_hbond_atom_site_label_A
_geom_hbond_distance_DH
_geom_hbond_distance_HA
_geom_hbond_distance_DA
_geom_hbond_angle_DHA
_geom_hbond_site_symmetry_A
O9 H9 O8 0.87(2) 1.91(2) 2.6832(15) 147.5(19) .
O8 H8 O9 0.85(2) 1.84(2) 2.6841(14) 171.0(18) 6_556

loop_
_geom_torsion_atom_site_label_1
_geom_torsion_atom_site_label_2
_geom_torsion_atom_site_label_3
_geom_torsion_atom_site_label_4
_geom_torsion
C6' C1' C2' C3' 0.7(2)
C8 C1' C2' C3' 176.59(14)
C5 C1 C2 C3 34.4(2)
C1' C2' C3' C4' 0.3(3)
C1 C2 C3 C4 -37.1(2)
C2' C3' C4' C5' -0.1(3)
C2 C3 C4 C5 25.1(2)
C2 C1 C5 O6 97.21(15)
C2 C1 C5 C10 -147.55(14)
C2 C1 C5 C4 -18.57(17)
C3 C4 C5 O6 -113.42(14)
C3 C4 C5 C10 124.63(15)
C3 C4 C5 C1 -3.67(17)
C3' C4' C5' C6' -1.1(3)
C6' C1' C8 O8 -142.88(14)
C2' C1' C8 O8 41.41(17)
C6' C1' C8 O7 -21.78(18)
C2' C1' C8 O7 162.51(12)
C6' C1' C8 C9 96.69(16)
C2' C1' C8 C9 -79.03(15)
C10 C9 C8 O8 66.61(13)
C10 C9 C8 O7 -53.69(14)
C10 C9 C8 C1' -169.51(11)
O8 C8 O7 O6 -57.44(12)
C1' C8 O7 O6 -179.59(9)
C9 C8 O7 O6 60.10(12)
C2' C1' C6' C5' -1.8(2)
C8 C1' C6' C5' -177.52(15)
C4' C5' C6' C1' 2.1(3)
C10 C5 O6 O7 66.79(12)
C1 C5 O6 O7 -172.38(10)
C4 C5 O6 O7 -60.29(13)
C8 O7 O6 C5 -69.95(12)
C8 C9 C10 O9 -66.51(14)
C8 C9 C10 C11 176.98(12)
C8 C9 C10 C5 51.43(14)
O6 C5 C10 O9 62.18(13)
C1 C5 C10 O9 -50.21(15)
C4 C5 C10 O9 -173.91(12)
O6 C5 C10 C11 179.16(12)
C1 C5 C10 C11 66.77(17)
C4 C5 C10 C11 -56.92(17)
O6 C5 C10 C9 -56.78(13)
C1 C5 C10 C9 -169.17(12)
C4 C5 C10 C9 67.14(15)
